data_4060829
loop_
_publ_author_name
'Ren, Tong'

_journal_name_full Organometallics
_journal_paper_doi 10.1021/om0109096
_journal_year 2002
_chemical_formula_sum 'C60 H47 Br F6 Fe N5 O11 P2 Pt Re S2'
_chemical_formula_weight 1771.14
_space_group_IT_number 2
_symmetry_cell_setting triclinic
_symmetry_space_group_name_Hall '-P 1'
_symmetry_space_group_name_H-M 'P -1'
_cell_angle_alpha 91.743(1)
_cell_angle_beta 94.729(1)
_cell_angle_gamma 95.635(1)
_cell_formula_units_Z 2
_cell_length_a 10.5791(3)
_cell_length_b 16.8007(3)
_cell_length_c 19.7839(5)
_cell_measurement_temperature 153
_cell_volume 3484.78(15)
_diffrn_ambient_temperature 153
_exptl_crystal_density_diffrn 1.688
_refine_ls_R_factor_obs 0.0600
_refine_ls_wR_factor_obs 0.1422
_cod_database_code 4060829

loop_
_symmetry_equiv_pos_as_xyz
'x, y, z'
'-x, -y, -z'

loop_
_atom_site_aniso_label
_atom_site_aniso_U_11
_atom_site_aniso_U_22
_atom_site_aniso_U_33
_atom_site_aniso_U_23
_atom_site_aniso_U_13
_atom_site_aniso_U_12
Pt 0.0196(2) 0.0292(2) 0.01455(14) -0.00418(11) 0.00659(11) -0.00351(12)
Fe 0.0236(6) 0.0283(6) 0.0154(5) -0.0030(4) 0.0049(4) -0.0017(5)
P1 0.0192(10) 0.0289(11) 0.0166(9) -0.0011(8) 0.0072(7) -0.0011(8)
C1 0.021(4) 0.029(4) 0.020(4) -0.001(3) 0.005(3) -0.002(3)
C2 0.031(5) 0.038(5) 0.016(4) -0.001(3) 0.010(3) -0.011(4)
C3 0.035(5) 0.040(5) 0.016(4) -0.002(3) 0.005(3) -0.011(4)
C4 0.019(4) 0.029(4) 0.025(4) 0.000(3) -0.004(3) -0.005(3)
C5 0.032(5) 0.026(4) 0.018(4) -0.006(3) 0.005(3) 0.000(3)
C6 0.022(4) 0.039(5) 0.020(4) -0.006(3) 0.009(3) -0.001(4)
C7 0.023(4) 0.047(6) 0.027(4) -0.004(4) 0.007(3) -0.001(4)
C8 0.032(5) 0.040(5) 0.024(4) 0.005(4) 0.000(4) 0.004(4)
C9 0.026(4) 0.045(5) 0.023(4) -0.006(4) 0.009(3) 0.003(4)
C10 0.033(5) 0.047(6) 0.027(4) 0.001(4) 0.011(4) -0.003(4)
C11 0.026(4) 0.051(6) 0.022(4) 0.002(4) 0.007(3) 0.003(4)
C12 0.043(5) 0.032(5) 0.013(4) -0.002(3) 0.010(3) -0.009(4)
C13 0.039(5) 0.055(6) 0.023(4) 0.007(4) 0.005(4) -0.018(5)
C14 0.067(8) 0.053(7) 0.026(5) 0.001(5) 0.000(5) -0.036(6)
C15 0.113(11) 0.030(5) 0.024(5) 0.008(4) -0.007(6) -0.027(7)
C16 0.080(9) 0.037(5) 0.025(5) 0.001(4) 0.001(5) 0.002(5)
C17 0.043(5) 0.030(5) 0.024(4) 0.004(3) 0.008(4) -0.004(4)
P2 0.0204(10) 0.0318(11) 0.0153(9) -0.0030(8) 0.0065(7) -0.0039(8)
C18 0.018(4) 0.035(4) 0.017(4) -0.004(3) 0.006(3) -0.001(3)
C19 0.025(4) 0.028(4) 0.027(4) -0.003(3) 0.012(3) 0.003(3)
C20 0.036(5) 0.034(5) 0.022(4) -0.008(3) 0.008(4) 0.001(4)
C21 0.035(5) 0.032(5) 0.019(4) -0.007(3) -0.001(3) -0.002(4)
C22 0.025(4) 0.028(4) 0.020(4) -0.003(3) 0.005(3) -0.001(3)
C23 0.022(4) 0.038(5) 0.022(4) 0.001(3) 0.007(3) 0.008(4)
C24 0.027(4) 0.038(5) 0.022(4) -0.002(3) 0.003(3) 0.006(4)
C25 0.027(5) 0.051(6) 0.026(4) 0.001(4) 0.008(4) 0.007(4)
C26 0.033(5) 0.043(5) 0.030(5) 0.008(4) 0.008(4) 0.014(4)
C27 0.032(5) 0.035(5) 0.039(5) 0.003(4) 0.010(4) 0.005(4)
C28 0.027(4) 0.036(5) 0.024(4) 0.000(4) 0.002(3) -0.001(4)
C29 0.029(4) 0.032(4) 0.016(4) -0.007(3) 0.009(3) -0.007(3)
C30 0.028(4) 0.029(4) 0.027(4) -0.003(3) 0.014(3) -0.005(3)
C31 0.033(5) 0.048(6) 0.040(5) 0.003(4) 0.017(4) -0.006(4)
C32 0.022(4) 0.057(6) 0.034(5) -0.013(4) 0.015(4) -0.012(4)
C33 0.025(4) 0.048(6) 0.024(4) -0.006(4) 0.001(3) 0.010(4)
C34 0.034(5) 0.037(5) 0.020(4) 0.000(3) 0.007(3) 0.001(4)
Re 0.0219(2) 0.0359(2) 0.0181(2) -0.00553(13) 0.00875(12) -0.00632(14)
Br1 0.037(2) 0.046(2) 0.043(2) -0.0070(15) 0.007(2) 0.002(2)
Br2 0.0296(11) 0.0379(9) 0.0294(8) 0.0013(6) -0.0001(6) -0.0023(7)
O3 0.038(4) 0.045(4) 0.038(4) 0.000(3) 0.001(3) -0.017(3)
C37 0.031(5) 0.044(5) 0.019(4) 0.004(4) 0.008(3) -0.004(4)
O4 0.044(4) 0.101(7) 0.024(4) -0.014(4) 0.017(3) -0.026(4)
C38 0.026(4) 0.049(6) 0.026(4) -0.016(4) 0.008(3) -0.015(4)
N1 0.031(4) 0.034(4) 0.026(4) -0.008(3) 0.012(3) 0.002(3)
C39 0.025(5) 0.040(5) 0.041(5) -0.018(4) 0.021(4) -0.007(4)
C40 0.028(5) 0.038(5) 0.043(5) -0.020(4) 0.016(4) -0.002(4)
C41 0.022(4) 0.037(5) 0.024(4) -0.004(3) 0.003(3) -0.005(4)
C42 0.023(4) 0.034(5) 0.034(5) -0.007(4) 0.010(4) -0.008(4)
C43 0.028(4) 0.035(5) 0.025(4) -0.009(3) 0.013(3) -0.003(4)
N2 0.024(4) 0.039(4) 0.015(3) -0.004(3) 0.006(3) -0.002(3)
C44 0.029(5) 0.037(5) 0.027(4) -0.005(4) 0.004(4) 0.000(4)
C45 0.026(4) 0.042(5) 0.027(4) -0.012(4) 0.005(3) -0.002(4)
C46 0.029(4) 0.031(4) 0.017(4) -0.004(3) 0.003(3) -0.004(4)
C47 0.030(5) 0.033(5) 0.026(4) -0.004(3) 0.006(4) 0.002(4)
C48 0.026(4) 0.034(5) 0.018(4) -0.001(3) 0.006(3) -0.006(3)
N3 0.030(4) 0.028(4) 0.020(3) -0.003(3) 0.007(3) -0.004(3)
C49 0.035(5) 0.037(5) 0.021(4) -0.008(3) 0.012(4) -0.001(4)
C50 0.042(5) 0.030(5) 0.021(4) 0.002(3) 0.015(4) 0.000(4)
C51 0.025(4) 0.038(5) 0.011(3) -0.004(3) 0.006(3) -0.004(3)
C52 0.037(5) 0.035(5) 0.025(4) -0.011(4) 0.012(4) 0.002(4)
C53 0.036(5) 0.028(4) 0.028(4) -0.005(3) 0.013(4) 0.001(4)
N4 0.031(4) 0.033(4) 0.017(3) -0.005(3) 0.009(3) -0.003(3)
C54 0.023(4) 0.041(5) 0.011(3) -0.006(3) 0.001(3) 0.003(3)
C55 0.024(4) 0.033(5) 0.023(4) -0.006(3) 0.006(3) 0.001(3)
C56 0.023(4) 0.029(4) 0.017(4) -0.005(3) 0.006(3) -0.007(3)
C57 0.021(4) 0.047(5) 0.017(4) -0.002(3) 0.001(3) -0.004(4)
C58 0.015(4) 0.041(5) 0.027(4) -0.003(4) 0.000(3) 0.005(3)
S1A 0.0449(4) 0.0935(7) 0.0516(5) 0.0168(5) 0.0246(4) 0.0369(4)
O1A 0.0485(13) 0.0526(14) 0.0293(11) 0.0000(10) 0.0146(10) 0.0081(11)
O2A 0.067(3) 0.146(5) 1.230(31) -0.090(11) -0.157(8) 0.055(3)
O3A 0.439(4) 0.181(4) 0.310(4) 0.056(3) 0.317(3) 0.149(3)
C1A 1.032(5) 0.294(3) 1.517(8) 0.641(4) 1.214(4) 0.530(3)
F1A 0.115(2) 0.128(2) 0.228(4) 0.095(2) 0.086(2) 0.071(2)
F2A 0.839(8) 2.000(20) 0.286(10) 0.056(11) 0.189(7) 1.121(8)
F3A 0.187(2) 0.125(2) 0.668(7) 0.200(3) 0.285(3) 0.111(2)
S1B 0.0598(7) 0.1341(12) 0.0561(7) -0.0202(8) 0.0038(6) -0.0089(8)
O1B 0.0316(13) 0.100(2) 0.0431(14) -0.0080(15) 0.0011(11) 0.0090(14)
O2B 0.053(2) 0.143(4) 0.133(3) -0.004(3) -0.028(2) -0.007(2)
O3B 0.095(3) 0.333(6) 0.122(3) -0.128(3) 0.017(3) 0.024(4)
C1B 0.340(3) 0.043(2) 0.533(4) 0.062(2) 0.419(2) 0.033(2)
F1B 0.272(7) 0.159(4) 0.204(5) 0.081(3) 0.057(5) 0.008(4)
F2B 0.382(9) 0.404(10) 0.095(3) -0.021(5) -0.104(4) -0.076(8)
F3B 0.177(5) 0.833(18) 0.058(3) 0.056(6) -0.020(3) -0.130(8)

loop_
_atom_site_label
_atom_site_type_symbol
_atom_site_fract_x
_atom_site_fract_y
_atom_site_fract_z
_atom_site_U_iso_or_equiv
_atom_site_thermal_displace_type
_atom_site_occupancy
_atom_site_calc_flag
_atom_site_refinement_flags
_atom_site_disorder_group
Pt Pt 0.59047(3) 0.76779(2) 0.835816(14) 0.02133(9) Uani 1 d . .
Fe Fe 0.74427(11) 0.83421(7) 1.04032(5) 0.0226(2) Uani 1 d . .
P1 P 0.7007(2) 0.88555(13) 0.87652(10) 0.0215(4) Uani 1 d . .
C1 C 0.6378(8) 0.7309(5) 1.0078(4) 0.024(2) Uani 1 d . .
C2 C 0.6164(9) 0.7527(5) 1.0770(4) 0.029(2) Uani 1 d . .
H2 H 0.5389(9) 0.7634(5) 1.0925(4) 0.043 Uiso 1 calc R .
C3 C 0.7347(9) 0.7548(5) 1.1173(4) 0.031(2) Uani 1 d . .
H3 H 0.7477(9) 0.7674(5) 1.1637(4) 0.047 Uiso 1 calc R .
C4 C 0.8296(8) 0.7345(5) 1.0749(4) 0.025(2) Uani 1 d . .
H4 H 0.9150(8) 0.7309(5) 1.0886(4) 0.038 Uiso 1 calc R .
C5 C 0.7703(8) 0.7205(5) 1.0068(4) 0.026(2) Uani 1 d . .
H5 H 0.8110(8) 0.7069(5) 0.9688(4) 0.038 Uiso 1 calc R .
C6 C 0.3803(8) 0.7598(5) 0.9664(4) 0.027(2) Uani 1 d . .
C7 C 0.3352(8) 0.8294(6) 0.9450(4) 0.033(2) Uani 1 d . .
H7 H 0.3763(8) 0.8583(6) 0.9124(4) 0.049 Uiso 1 calc R .
C8 C 0.2293(9) 0.8575(6) 0.9710(4) 0.032(2) Uani 1 d . .
H8 H 0.2004(9) 0.9053(6) 0.9568(4) 0.048 Uiso 1 calc R .
C9 C 0.1665(8) 0.8123(6) 1.0192(4) 0.031(2) Uani 1 d . .
H9 H 0.0951(8) 0.8303(6) 1.0368(4) 0.047 Uiso 1 calc R .
C10 C 0.2091(9) 0.7421(6) 1.0408(5) 0.035(2) Uani 1 d . .
H10 H 0.1659(9) 0.7121(6) 1.0720(5) 0.053 Uiso 1 calc R .
C11 C 0.3169(8) 0.7163(6) 1.0158(4) 0.033(2) Uani 1 d . .
H11 H 0.3480(8) 0.6697(6) 1.0316(4) 0.049 Uiso 1 calc R .
C12 C 0.4775(9) 0.6134(5) 0.9244(4) 0.030(2) Uani 1 d . .
C13 C 0.3505(10) 0.5827(6) 0.9058(4) 0.040(2) Uani 1 d . .
H13 H 0.2860(10) 0.6166(6) 0.9021(4) 0.060 Uiso 1 calc R .
C14 C 0.3235(12) 0.5015(7) 0.8933(5) 0.052(3) Uani 1 d . .
H14 H 0.2393(12) 0.4810(7) 0.8821(5) 0.078 Uiso 1 calc R .
C15 C 0.4142(15) 0.4508(6) 0.8967(5) 0.059(4) Uani 1 d . .
H15 H 0.3930(15) 0.3962(6) 0.8878(5) 0.088 Uiso 1 calc R .
C16 C 0.5428(13) 0.4815(6) 0.9141(5) 0.048(3) Uani 1 d . .
H16 H 0.6071(13) 0.4475(6) 0.9152(5) 0.072 Uiso 1 calc R .
C17 C 0.5722(10) 0.5625(5) 0.9292(4) 0.033(2) Uani 1 d . .
H17 H 0.6558(10) 0.5827(5) 0.9427(4) 0.049 Uiso 1 calc R .
P2 P 0.5204(2) 0.72163(13) 0.93522(10) 0.0227(4) Uani 1 d . .
C18 C 0.7398(7) 0.9138(5) 0.9651(4) 0.023(2) Uani 1 d . .
C19 C 0.6492(8) 0.9293(5) 1.0143(4) 0.026(2) Uani 1 d . .
H19 H 0.5614(8) 0.9285(5) 1.0056(4) 0.039 Uiso 1 calc R .
C20 C 0.7209(9) 0.9460(5) 1.0781(4) 0.031(2) Uani 1 d . .
H20 H 0.6870(9) 0.9583(5) 1.1186(4) 0.046 Uiso 1 calc R .
C21 C 0.8508(9) 0.9409(5) 1.0704(4) 0.029(2) Uani 1 d . .
H21 H 0.9168(9) 0.9487(5) 1.1048(4) 0.044 Uiso 1 calc R .
C22 C 0.8639(8) 0.9218(5) 1.0012(4) 0.025(2) Uani 1 d . .
H22 H 0.9401(8) 0.9155(5) 0.9823(4) 0.037 Uiso 1 calc R .
C23 C 0.6194(8) 0.9691(5) 0.8434(4) 0.027(2) Uani 1 d . .
C24 C 0.5081(8) 0.9545(6) 0.8007(4) 0.029(2) Uani 1 d . .
H24 H 0.4710(8) 0.9023(6) 0.7918(4) 0.043 Uiso 1 calc R .
C25 C 0.4514(9) 1.0188(6) 0.7709(5) 0.034(2) Uani 1 d . .
H25 H 0.3776(9) 1.0093(6) 0.7416(5) 0.052 Uiso 1 calc R .
C26 C 0.5062(9) 1.0962(6) 0.7853(5) 0.034(2) Uani 1 d . .
H26 H 0.4692(9) 1.1388(6) 0.7656(5) 0.051 Uiso 1 calc R .
C27 C 0.6170(9) 1.1108(6) 0.8294(5) 0.035(2) Uani 1 d . .
H27 H 0.6534(9) 1.1629(6) 0.8390(5) 0.052 Uiso 1 calc R .
C28 C 0.6722(8) 1.0475(5) 0.8585(4) 0.029(2) Uani 1 d . .
H28 H 0.7451(8) 1.0573(5) 0.8883(4) 0.044 Uiso 1 calc R .
C29 C 0.8567(8) 0.8910(5) 0.8417(4) 0.026(2) Uani 1 d . .
C30 C 0.8893(8) 0.9446(5) 0.7924(4) 0.028(2) Uani 1 d . .
H30 H 0.8356(8) 0.9830(5) 0.7793(4) 0.042 Uiso 1 calc R .
C31 C 1.0031(9) 0.9402(6) 0.7628(5) 0.040(2) Uani 1 d . .
H31 H 1.0251(9) 0.9759(6) 0.7298(5) 0.060 Uiso 1 calc R .
C32 C 1.0839(9) 0.8837(6) 0.7817(5) 0.038(2) Uani 1 d . .
H32 H 1.1605(9) 0.8820(6) 0.7620(5) 0.058 Uiso 1 calc R .
C33 C 1.0500(8) 0.8283(6) 0.8311(4) 0.032(2) Uani 1 d . .
H33 H 1.1028(8) 0.7891(6) 0.8436(4) 0.048 Uiso 1 calc R .
C34 C 0.9377(9) 0.8334(5) 0.8602(4) 0.030(2) Uani 1 d . .
H34 H 0.9151(9) 0.7975(5) 0.8930(4) 0.045 Uiso 1 calc R .
Re Re 1.01802(3) 0.80564(2) 0.32694(2) 0.02566(10) Uani 1 d . .
Br1 Br 1.2032(5) 0.7274(2) 0.3692(2) 0.0421(12) Uani 0.338(6) d P 1
Br2 Br 0.8139(2) 0.87160(10) 0.28866(8) 0.0328(6) Uani 0.662(6) d P 1
O1 O 1.2568(22) 0.7212(12) 0.3727(10) 0.079(7) Uiso 0.662(6) d P 2
C35 C 1.1644(17) 0.7547(10) 0.3548(8) 0.029(4) Uiso 0.662(6) d P 2
O2 O 0.7886(27) 0.8994(18) 0.2650(16) 0.056(8) Uiso 0.338(6) d P 2
C36 C 0.8793(34) 0.8638(16) 0.2865(13) 0.024(6) Uiso 0.338(6) d P 2
O3 O 1.1852(7) 0.9657(4) 0.3573(3) 0.042(2) Uani 1 d . .
C37 C 1.1220(9) 0.9067(6) 0.3452(4) 0.031(2) Uani 1 d . .
O4 O 1.0926(7) 0.8026(5) 0.1803(3) 0.058(2) Uani 1 d . .
C38 C 1.0658(8) 0.8032(6) 0.2356(4) 0.035(2) Uani 1 d . .
N1 N 0.8956(7) 0.6892(4) 0.3125(4) 0.030(2) Uani 1 d . .
C39 C 0.9411(9) 0.6239(6) 0.2861(5) 0.036(2) Uani 1 d . .
H39 H 1.0251(9) 0.6285(6) 0.2749(5) 0.054 Uiso 1 calc R .
C40 C 0.8699(9) 0.5506(6) 0.2748(5) 0.037(2) Uani 1 d . .
H40 H 0.9049(9) 0.5074(6) 0.2559(5) 0.055 Uiso 1 calc R .
C41 C 0.7436(8) 0.5426(5) 0.2925(4) 0.028(2) Uani 1 d . .
C42 C 0.6974(8) 0.6097(5) 0.3224(5) 0.031(2) Uani 1 d . .
H42 H 0.6151(8) 0.6065(5) 0.3360(5) 0.046 Uiso 1 calc R .
C43 C 0.7763(8) 0.6801(5) 0.3313(4) 0.029(2) Uani 1 d . .
H43 H 0.7450(8) 0.7239(5) 0.3516(4) 0.044 Uiso 1 calc R .
N2 N 0.5133(7) 0.3306(4) 0.2174(3) 0.0262(15) Uani 1 d . .
C44 C 0.6359(9) 0.3266(6) 0.2404(4) 0.032(2) Uani 1 d . .
H44 H 0.6704(9) 0.2779(6) 0.2372(4) 0.047 Uiso 1 calc R .
C45 C 0.7117(9) 0.3931(6) 0.2688(4) 0.032(2) Uani 1 d . .
H45 H 0.7963(9) 0.3891(6) 0.2840(4) 0.048 Uiso 1 calc R .
C46 C 0.6600(8) 0.4661(5) 0.2743(4) 0.026(2) Uani 1 d . .
C47 C 0.5319(9) 0.4678(5) 0.2563(4) 0.030(2) Uani 1 d . .
H47 H 0.4930(9) 0.5144(5) 0.2632(4) 0.044 Uiso 1 calc R .
C48 C 0.4612(8) 0.3991(5) 0.2278(4) 0.026(2) Uani 1 d . .
H48 H 0.3748(8) 0.4007(5) 0.2154(4) 0.039 Uiso 1 calc R .
N3 N 0.9500(7) 0.8070(4) 0.4298(3) 0.0262(15) Uani 1 d . .
C49 C 0.9521(9) 0.7412(6) 0.4678(4) 0.031(2) Uani 1 d . .
H49 H 0.9889(9) 0.6973(6) 0.4514(4) 0.046 Uiso 1 calc R .
C50 C 0.9019(9) 0.7370(5) 0.5300(4) 0.031(2) Uani 1 d . .
H50 H 0.9056(9) 0.6910(5) 0.5548(4) 0.046 Uiso 1 calc R .
C51 C 0.8456(8) 0.8021(5) 0.5553(4) 0.025(2) Uani 1 d . .
C52 C 0.8461(9) 0.8713(5) 0.5166(4) 0.032(2) Uani 1 d . .
H52 H 0.8118(9) 0.9165(5) 0.5324(4) 0.048 Uiso 1 calc R .
C53 C 0.8987(9) 0.8709(5) 0.4546(4) 0.030(2) Uani 1 d . .
H53 H 0.8985(9) 0.9166(5) 0.4292(4) 0.045 Uiso 1 calc R .
N4 N 0.6686(7) 0.7875(4) 0.7418(3) 0.027(2) Uani 1 d . .
C54 C 0.7740(8) 0.7499(5) 0.7335(4) 0.025(2) Uani 1 d . .
H54 H 0.8062(8) 0.7199(5) 0.7685(4) 0.038 Uiso 1 calc R .
C55 C 0.8351(8) 0.7550(5) 0.6743(4) 0.027(2) Uani 1 d . .
H55 H 0.9093(8) 0.7304(5) 0.6702(4) 0.040 Uiso 1 calc R .
C56 C 0.7839(8) 0.7976(5) 0.6205(4) 0.024(2) Uani 1 d . .
C57 C 0.6752(8) 0.8348(6) 0.6293(4) 0.029(2) Uani 1 d . .
H57 H 0.6398(8) 0.8644(6) 0.5950(4) 0.043 Uiso 1 calc R .
C58 C 0.6196(8) 0.8272(5) 0.6905(4) 0.028(2) Uani 1 d . .
H58 H 0.5451(8) 0.8510(5) 0.6957(4) 0.042 Uiso 1 calc R .
S1A S 0.06087(8) 0.40863(6) 0.14977(5) 0.0599(3) Uani 1 d G .
O1A O 0.16758(15) 0.36868(10) 0.13790(10) 0.0427(7) Uani 1 d G .
O2A O -0.0484(2) 0.38303(12) 0.10680(10) 0.492(11) Uani 1 d G .
O3A O 0.0392(2) 0.41729(13) 0.21840(8) 0.285(2) Uani 1 d G .
C1A C 0.1028(2) 0.50664(11) 0.12605(13) 0.843(3) Uani 1 d G .
F1A F 0.1557(3) 0.5110(2) 0.0700(2) 0.147(2) Uani 1 d G .
F2A F 0.1820(2) 0.54797(14) 0.1693(2) 0.969(8) Uani 1 d G .
F3A F 0.0081(3) 0.54870(15) 0.1176(2) 0.303(3) Uani 1 d G .
S1B S 0.73144(11) 0.19444(8) 0.37477(6) 0.0851(5) Uani 1 d G .
O1B O 0.6788(2) 0.16063(13) 0.31087(9) 0.0585(9) Uani 1 d G .
O2B O 0.8477(2) 0.24367(13) 0.37257(11) 0.113(2) Uani 1 d G .
O3B O 0.6422(2) 0.22747(14) 0.41432(10) 0.186(2) Uani 1 d G .
C1B C 0.7756(2) 0.11098(14) 0.42054(11) 0.276(2) Uani 1 d G .
F1B F 0.8846(3) 0.0878(2) 0.4067(2) 0.209(3) Uani 1 d G .
F2B F 0.6954(4) 0.0473(2) 0.4098(2) 0.309(5) Uani 1 d G .
F3B F 0.7864(3) 0.1232(2) 0.48605(14) 0.369(6) Uani 1 d G .
N1C N 0.5486(7) 0.8113(5) 0.4063(4) 0.400(10) Uiso 1 d G .
C1C C 0.5289(15) 0.7793(8) 0.3397(6) 0.304(8) Uiso 1 d G .
O1C O 0.5798(14) 0.7570(8) 0.4527(7) 0.387(7) Uiso 1 d G .
O2C O 0.4879(14) 0.8786(8) 0.4261(7) 0.400(8) Uiso 1 d G .
C60 C 0.8497(15) 0.4191(9) 0.4451(8) 0.247(6) Uiso 1 d . .
C61 C 1.0301(21) 0.5379(13) 0.4351(11) 0.369(11) Uiso 1 d . .
C62 C 0.4466(28) 0.3767(17) 0.4318(15) 0.485(17) Uiso 1 d . .
C63 C 0.1914(20) 0.4725(12) 0.3548(10) 0.334(10) Uiso 1 d . .
C64 C 0.4165(29) 0.5287(17) 0.4037(15) 0.477(16) Uiso 1 d . .
C65 C 0.6141(24) 0.4046(14) 0.4681(12) 0.402(13) Uiso 1 d . .
C66 C 0.3644(27) 0.6543(16) 0.2454(14) 0.463(16) Uiso 1 d . .
C67 C 0.8722(51) 0.5171(39) 0.4980(33) 0.934(47) Uiso 1 d . .

loop_
_geom_bond_atom_site_label_1
_geom_bond_atom_site_label_2
_geom_bond_distance
_geom_bond_site_symmetry_2
_geom_bond_publ_flag
Pt N2 2.095(7) 2_666 ?
Pt N4 2.119(7) . ?
Pt P1 2.284(2) . ?
Pt P2 2.289(2) . ?
Fe C2 2.022(8) . ?
Fe C19 2.027(8) . ?
Fe C1 2.030(8) . ?
Fe C18 2.031(8) . ?
Fe C20 2.046(9) . ?
Fe C5 2.055(8) . ?
Fe C22 2.057(8) . ?
Fe C3 2.058(9) . ?
Fe C21 2.065(9) . ?
Fe C4 2.086(9) . ?
P1 C18 1.806(8) . ?
P1 C23 1.828(9) . ?
P1 C29 1.835(8) . ?
C1 C5 1.432(11) . ?
C1 C2 1.448(11) . ?
C1 P2 1.812(8) . ?
C2 C3 1.425(12) . ?
C3 C4 1.420(12) . ?
C4 C5 1.441(11) . ?
C6 C7 1.372(13) . ?
C6 C11 1.411(12) . ?
C6 P2 1.817(8) . ?
C7 C8 1.388(12) . ?
C8 C9 1.406(12) . ?
C9 C10 1.370(13) . ?
C10 C11 1.382(12) . ?
C12 C17 1.379(13) . ?
C12 C13 1.406(13) . ?
C12 P2 1.832(9) . ?
C13 C14 1.377(15) . ?
C14 C15 1.34(2) . ?
C15 C16 1.42(2) . ?
C16 C17 1.384(13) . ?
C18 C22 1.433(11) . ?
C18 C19 1.455(10) . ?
C19 C20 1.424(12) . ?
C20 C21 1.406(13) . ?
C21 C22 1.418(11) . ?
C23 C24 1.388(12) . ?
C23 C28 1.392(12) . ?
C24 C25 1.408(13) . ?
C25 C26 1.382(14) . ?
C26 C27 1.399(13) . ?
C27 C28 1.381(13) . ?
C29 C34 1.392(13) . ?
C29 C30 1.389(12) . ?
C30 C31 1.388(12) . ?
C31 C32 1.378(15) . ?
C32 C33 1.413(14) . ?
C33 C34 1.370(12) . ?
Re C35 1.89(2) . ?
Re C38 1.916(8) . ?
Re C37 1.937(9) . ?
Re C36 1.97(3) . ?
Re N3 2.213(7) . ?
Re N1 2.235(7) . ?
Re Br1 2.562(6) . ?
Re Br2 2.591(2) . ?
O1 C35 1.21(3) . ?
O2 C36 1.23(5) . ?
O3 C37 1.148(11) . ?
O4 C38 1.154(10) . ?
N1 C43 1.341(11) . ?
N1 C39 1.348(11) . ?
C39 C40 1.381(12) . ?
C40 C41 1.403(12) . ?
C41 C42 1.404(12) . ?
C41 C46 1.504(11) . ?
C42 C43 1.377(12) . ?
N2 C48 1.342(11) . ?
N2 C44 1.347(11) . ?
N2 Pt 2.095(7) 2_666 ?
C44 C45 1.385(12) . ?
C45 C46 1.396(13) . ?
C46 C47 1.376(12) . ?
C47 C48 1.390(12) . ?
N3 C53 1.347(11) . ?
N3 C49 1.357(11) . ?
C49 C50 1.380(11) . ?
C50 C51 1.395(12) . ?
C51 C52 1.412(12) . ?
C51 C56 1.493(10) . ?
C52 C53 1.389(11) . ?
N4 C58 1.329(11) . ?
N4 C54 1.352(11) . ?
C54 C55 1.386(11) . ?
C55 C56 1.402(12) . ?
C56 C57 1.382(12) . ?
C57 C58 1.392(12) . ?
S1A O2A 1.401(11) . ?
S1A O1A 1.401(12) . ?
S1A O3A 1.401(12) . ?
S1A C1A 1.751(15) . ?
C1A F1A 1.284(11) . ?
C1A F2A 1.284(11) . ?
C1A F3A 1.285(11) . ?
S1B O1B 1.418(13) . ?
S1B O2B 1.418(13) . ?
S1B O3B 1.418(13) . ?
S1B C1B 1.772(2) . ?
C1B F2B 1.300(12) . ?
C1B F3B 1.300(12) . ?
C1B F1B 1.300(12) . ?
N1C O1C 1.357(8) . ?
N1C C1C 1.400(8) . ?
N1C O2C 1.415(8) . ?
